data_4333875
loop_
_publ_author_name
'Matthew J. Polinski'
'Evgeny V. Alekseev'
'Victoria R. Darling'
'Justin N. Cross'
'Wulf Depmeier'
'Thomas E. Albrecht-Schmitt'

_publ_section_title
;
 A New Family of Lanthanide Borate Halides with Unusual Coordination and a
 New Neodymium-Containing Cationic Framework
;
_journal_name_full 'Inorganic Chemistry'
_journal_page_first 1965
_journal_page_last 1975
_journal_paper_doi 10.1021/ic302309z
_journal_volume 52
_journal_year 2013
_chemical_formula_moiety Ce[B7O11(OH)(H2O)3I]
_chemical_formula_sum 'B7 Ce I O15'
_chemical_formula_weight 582.69
_chemical_name_common 'Cerium(III) Borate Iodide'
_chemical_name_systematic
; 
 ? 
;
_space_group_IT_number 14
_symmetry_cell_setting monoclinic
_symmetry_space_group_name_Hall '-P 2yn'
_symmetry_space_group_name_H-M 'P 1 21/n 1'
_atom_sites_solution_hydrogens none
_atom_sites_solution_primary direct
_atom_sites_solution_secondary difmap
_audit_creation_method SHELXL-97
_cell_angle_alpha 90.00
_cell_angle_beta 90.000(6)
_cell_angle_gamma 90.00
_cell_formula_units_Z 4
_cell_length_a 8.1641(16)
_cell_length_b 17.205(4)
_cell_length_c 9.816(2)
_cell_measurement_reflns_used 2977
_cell_measurement_temperature 100(2)
_cell_measurement_theta_max 28.44
_cell_measurement_theta_min 2.37
_cell_volume 1378.8(5)
_computing_cell_refinement 'Smart Saint'
_computing_data_collection Smart
_computing_data_reduction SAINT
_computing_molecular_graphics 'SHELXP-91 (Sheldrick, 1997)'
_computing_publication_material 'SHELXCIF-97 (Sheldrick, 2000)'
_computing_structure_refinement 'SHELXL-97 (Sheldrick, 2008)'
_computing_structure_solution 'SHELXS-97 (Sheldrick, 2008)'
_diffrn_ambient_temperature 100(2)
_diffrn_detector_area_resol_mean 0
_diffrn_measured_fraction_theta_full 'ACTA 50'
_diffrn_measured_fraction_theta_max 0.857
_diffrn_measurement_device_type 'BRUKER apex II'
_diffrn_measurement_method '0.5 wide w/ exposures'
_diffrn_radiation_monochromator 'Quazar Optics'
_diffrn_radiation_source 'Imus microfocused'
_diffrn_radiation_type MoK\a
_diffrn_radiation_wavelength 0.71073
_diffrn_reflns_av_R_equivalents 0.0834
_diffrn_reflns_av_sigmaI/netI 0.1316
_diffrn_reflns_limit_h_max 10
_diffrn_reflns_limit_h_min -10
_diffrn_reflns_limit_k_max 21
_diffrn_reflns_limit_k_min -22
_diffrn_reflns_limit_l_max 12
_diffrn_reflns_limit_l_min -12
_diffrn_reflns_number 13056
_diffrn_reflns_theta_full 'ACTA 50'
_diffrn_reflns_theta_max 28.44
_diffrn_reflns_theta_min 2.37
_exptl_absorpt_coefficient_mu 5.617
_exptl_absorpt_correction_T_max 0.973
_exptl_absorpt_correction_T_min 0.904
_exptl_absorpt_correction_type numerical
_exptl_absorpt_process_details SHELTXPREP
_exptl_crystal_colour Colorless
_exptl_crystal_density_diffrn 2.807
_exptl_crystal_description Needle
_exptl_crystal_F_000 1064
_exptl_crystal_size_max 0.096
_exptl_crystal_size_mid 0.015
_exptl_crystal_size_min 0.005
_refine_diff_density_max 3.510
_refine_diff_density_min -1.756
_refine_diff_density_rms 0.267
_refine_ls_extinction_method none
_refine_ls_goodness_of_fit_ref 0.879
_refine_ls_hydrogen_treatment none
_refine_ls_matrix_type full
_refine_ls_number_parameters 217
_refine_ls_number_reflns 2977
_refine_ls_number_restraints 30
_refine_ls_restrained_S_all 0.875
_refine_ls_R_factor_all 0.0819
_refine_ls_R_factor_gt 0.0472
_refine_ls_shift/su_max 0.000
_refine_ls_shift/su_mean 0.000
_refine_ls_structure_factor_coef Fsqd
_refine_ls_weighting_details 'calc w=1/[\s^2^(Fo^2^)+(0.0338P)^2^+0.0000P] where P=(Fo^2^+2Fc^2^)/3'
_refine_ls_weighting_scheme calc
_refine_ls_wR_factor_gt 0.0963
_refine_ls_wR_factor_ref 0.1031
_reflns_number_gt 1930
_reflns_number_total 2977
_reflns_threshold_expression >2sigma(I)
_cod_data_source_file ic302309z_si_002_07.cif
_cod_data_source_block CeBOI
_cod_database_code 4333875

loop_
_symmetry_equiv_pos_as_xyz
'x, y, z'
'-x+1/2, y+1/2, -z+1/2'
'-x, -y, -z'
'x-1/2, -y-1/2, z-1/2'

loop_
_atom_site_label
_atom_site_type_symbol
_atom_site_fract_x
_atom_site_fract_y
_atom_site_fract_z
_atom_site_U_iso_or_equiv
_atom_site_adp_type
_atom_site_occupancy
_atom_site_symmetry_multiplicity
_atom_site_calc_flag
_atom_site_refinement_flags
Ce1 Ce 0.29480(7) 0.30335(3) 0.75369(5) 0.00748(14) Uani 1 1 d .
I1 I 0.19306(9) 0.11412(4) 0.78693(8) 0.02056(19) Uani 1 1 d .
B4 B 0.1888(14) 0.4164(6) 0.2843(11) 0.012(2) Uani 1 1 d U
B7 B 0.2008(12) 0.3040(6) 1.1335(10) 0.008(2) Uani 1 1 d U
B3 B -0.1006(12) 0.3010(6) 0.7533(10) 0.007(2) Uani 1 1 d U
B2 B 0.1971(13) 0.2860(6) 0.3914(11) 0.011(2) Uani 1 1 d U
B1 B 0.4505(14) 0.2508(6) 1.0230(11) 0.009(2) Uani 1 1 d U
B6 B -0.1409(15) 0.4463(7) 0.7763(13) 0.018(3) Uani 1 1 d .
B5 B 0.4504(14) 0.2284(6) 0.4949(11) 0.009(2) Uani 1 1 d .
O15 O -0.1846(8) 0.3726(4) 0.7367(7) 0.0121(14) Uani 1 1 d .
O14 O 0.2990(8) 0.2830(4) 1.0147(6) 0.0104(14) Uani 1 1 d .
O13 O 0.3004(8) 0.2637(4) 0.5053(6) 0.0096(14) Uani 1 1 d .
O12 O -0.2284(8) 0.2366(3) 0.7591(6) 0.0066(13) Uani 1 1 d .
O11 O 0.0077(7) 0.2985(4) 0.8731(6) 0.0100(14) Uani 1 1 d .
O10 O 0.1904(9) 0.4945(4) 0.3085(7) 0.0180(16) Uani 1 1 d .
O9 O 0.1751(8) 0.3692(4) 0.3941(7) 0.0127(15) Uani 1 1 d .
O8 O 0.2042(8) 0.3868(4) 0.1551(7) 0.0128(15) Uani 1 1 d .
O7 O 0.5355(8) 0.2538(4) 0.9037(6) 0.0096(14) Uani 1 1 d .
O6 O 0.1613(8) 0.4233(4) 0.6525(7) 0.0171(16) Uani 1 1 d .
O5 O 0.0097(8) 0.2834(4) 0.6381(6) 0.0116(14) Uani 1 1 d .
O4 O 0.5044(9) 0.3883(4) 0.6417(8) 0.0205(17) Uani 1 1 d .
O3 O 0.5327(8) 0.2242(4) 0.6161(6) 0.0114(14) Uani 1 1 d .
O2 O 0.3508(10) 0.4238(4) 0.8984(7) 0.0242(18) Uani 1 1 d .
O1 O -0.0650(11) 0.4600(4) 0.8983(8) 0.031(2) Uani 1 1 d .

loop_
_atom_site_aniso_label
_atom_site_aniso_U_11
_atom_site_aniso_U_22
_atom_site_aniso_U_33
_atom_site_aniso_U_23
_atom_site_aniso_U_13
_atom_site_aniso_U_12
Ce1 0.0061(3) 0.0141(3) 0.0022(2) 0.0001(2) 0.00078(17) 0.0006(2)
I1 0.0232(4) 0.0172(4) 0.0213(4) 0.0015(3) -0.0013(3) 0.0014(3)
B4 0.012(3) 0.013(3) 0.012(3) 0.0001(19) -0.0008(19) 0.0007(19)
B7 0.008(3) 0.009(3) 0.007(3) -0.0003(19) -0.0014(18) 0.0005(19)
B3 0.007(3) 0.008(3) 0.006(3) -0.0006(19) 0.0000(18) 0.0011(19)
B2 0.011(3) 0.012(3) 0.010(3) -0.0011(19) -0.0010(19) 0.0004(19)
B1 0.009(3) 0.009(3) 0.009(3) 0.0009(19) -0.0005(19) -0.0009(18)
B6 0.011(6) 0.028(7) 0.015(6) 0.006(5) -0.004(5) 0.000(5)
B5 0.013(6) 0.013(5) 0.003(5) -0.001(4) 0.004(4) -0.002(4)
O15 0.018(4) 0.011(3) 0.008(4) 0.002(3) 0.000(3) 0.005(3)
O14 0.008(3) 0.018(4) 0.006(3) 0.000(3) -0.001(3) 0.004(3)
O13 0.007(3) 0.017(4) 0.005(3) -0.001(3) -0.001(3) 0.001(3)
O12 0.007(3) 0.009(3) 0.004(3) 0.002(3) 0.000(3) -0.005(3)
O11 0.003(3) 0.022(4) 0.005(3) 0.001(3) -0.001(2) 0.001(3)
O10 0.029(4) 0.017(4) 0.008(4) -0.001(3) 0.002(3) 0.003(3)
O9 0.019(4) 0.010(4) 0.010(4) 0.001(3) 0.001(3) 0.000(3)
O8 0.018(4) 0.015(4) 0.005(3) -0.002(3) 0.003(3) 0.005(3)
O7 0.007(3) 0.015(3) 0.007(3) 0.001(3) -0.001(3) -0.001(3)
O6 0.019(4) 0.018(4) 0.014(4) 0.002(3) -0.006(3) 0.005(3)
O5 0.011(3) 0.015(4) 0.008(3) 0.001(3) 0.003(3) 0.002(3)
O4 0.016(4) 0.019(4) 0.026(4) -0.002(3) 0.004(3) -0.006(3)
O3 0.010(3) 0.022(4) 0.003(3) -0.006(3) 0.000(3) -0.002(3)
O2 0.039(5) 0.025(4) 0.009(4) -0.004(3) -0.001(3) -0.005(4)
O1 0.049(6) 0.028(5) 0.018(4) -0.004(3) -0.017(4) 0.004(4)

loop_
_atom_type_symbol
_atom_type_description
_atom_type_scat_dispersion_real
_atom_type_scat_dispersion_imag
_atom_type_scat_source
B B 0.0013 0.0007 'International Tables Vol C Tables 4.2.6.8 and 6.1.1.4'
O O 0.0106 0.0060 'International Tables Vol C Tables 4.2.6.8 and 6.1.1.4'
I I -0.4742 1.8119 'International Tables Vol C Tables 4.2.6.8 and 6.1.1.4'
Ce Ce -0.2486 2.6331 'International Tables Vol C Tables 4.2.6.8 and 6.1.1.4'

loop_
_geom_angle_atom_site_label_1
_geom_angle_atom_site_label_2
_geom_angle_atom_site_label_3
_geom_angle
_geom_angle_site_symmetry_1
_geom_angle_site_symmetry_3
O4 Ce1 O13 73.9(2) . .
O4 Ce1 O6 69.3(2) . .
O13 Ce1 O6 81.3(2) . .
O4 Ce1 O2 69.4(2) . .
O13 Ce1 O2 138.7(2) . .
O6 Ce1 O2 68.6(2) . .
O4 Ce1 O14 120.3(2) . .
O13 Ce1 O14 156.5(2) . .
O6 Ce1 O14 120.3(2) . .
O2 Ce1 O14 63.7(2) . .
O4 Ce1 O7 85.6(2) . .
O13 Ce1 O7 116.3(2) . .
O6 Ce1 O7 144.5(2) . .
O2 Ce1 O7 79.4(2) . .
O14 Ce1 O7 52.00(19) . .
O4 Ce1 O5 119.6(2) . .
O13 Ce1 O5 64.0(2) . .
O6 Ce1 O5 63.5(2) . .
O2 Ce1 O5 120.5(2) . .
O14 Ce1 O5 115.1(2) . .
O7 Ce1 O5 151.3(2) . .
O4 Ce1 O11 145.6(2) . .
O13 Ce1 O11 116.0(2) . .
O6 Ce1 O11 79.4(2) . .
O2 Ce1 O11 86.4(2) . .
O14 Ce1 O11 64.21(19) . .
O7 Ce1 O11 114.35(19) . .
O5 Ce1 O11 52.65(19) . .
O4 Ce1 O3 65.7(2) . .
O13 Ce1 O3 51.43(19) . .
O6 Ce1 O3 121.2(2) . .
O2 Ce1 O3 123.6(2) . .
O14 Ce1 O3 114.4(2) . .
O7 Ce1 O3 65.08(19) . .
O5 Ce1 O3 110.71(19) . .
O11 Ce1 O3 147.3(2) . .
O4 Ce1 B1 105.5(3) . .
O13 Ce1 B1 137.9(3) . .
O6 Ce1 B1 139.0(3) . .
O2 Ce1 B1 71.7(3) . .
O14 Ce1 B1 26.0(2) . .
O7 Ce1 B1 26.2(2) . .
O5 Ce1 B1 134.8(2) . .
O11 Ce1 B1 88.6(2) . .
O3 Ce1 B1 89.1(2) . .
O4 Ce1 B5 66.8(3) . .
O13 Ce1 B5 25.5(2) . .
O6 Ce1 B5 101.1(3) . .
O2 Ce1 B5 135.7(3) . .
O14 Ce1 B5 138.2(2) . .
O7 Ce1 B5 91.0(2) . .
O5 Ce1 B5 87.4(3) . .
O11 Ce1 B5 135.6(2) . .
O3 Ce1 B5 26.0(2) . .
B1 Ce1 B5 114.3(3) . .
O4 Ce1 I1 140.67(16) . .
O13 Ce1 I1 80.67(14) . .
O6 Ce1 I1 135.78(16) . .
O2 Ce1 I1 140.63(16) . .
O14 Ce1 I1 77.12(14) . .
O7 Ce1 I1 79.34(14) . .
O5 Ce1 I1 72.32(14) . .
O11 Ce1 I1 72.91(15) . .
O3 Ce1 I1 75.03(14) . .
B1 Ce1 I1 74.6(2) . .
B5 Ce1 I1 77.30(19) . .
O9 B4 O10 116.9(9) . .
O9 B4 O8 121.3(9) . .
O10 B4 O8 121.7(9) . .
O8 B7 O14 110.5(8) 1_556 .
O8 B7 O3 111.2(8) 1_556 4_566
O14 B7 O3 109.8(8) . 4_566
O8 B7 O12 109.0(7) 1_556 4_666
O14 B7 O12 108.9(7) . 4_666
O3 B7 O12 107.3(7) 4_566 4_666
O15 B3 O11 114.0(8) . .
O15 B3 O5 112.6(8) . .
O11 B3 O5 103.9(7) . .
O15 B3 O12 107.7(7) . .
O11 B3 O12 111.1(7) . .
O5 B3 O12 107.3(7) . .
O9 B2 O13 108.7(8) . .
O9 B2 O12 109.1(8) . 4_665
O13 B2 O12 111.4(8) . 4_665
O9 B2 O7 110.2(8) . 4_565
O13 B2 O7 109.3(8) . 4_565
O12 B2 O7 108.2(8) 4_665 4_565
O14 B1 O5 123.3(9) . 4_666
O14 B1 O7 113.3(9) . .
O5 B1 O7 123.3(9) 4_666 .
O14 B1 Ce1 56.7(5) . .
O5 B1 Ce1 171.2(7) 4_666 .
O7 B1 Ce1 57.2(5) . .
O1 B6 O15 121.6(10) . .
O1 B6 O10 122.4(10) . 3_566
O15 B6 O10 115.8(10) . 3_566
O11 B5 O3 125.2(9) 4_665 .
O11 B5 O13 121.5(9) 4_665 .
O3 B5 O13 113.4(8) . .
O11 B5 Ce1 173.3(7) 4_665 .
O3 B5 Ce1 60.9(5) . .
O13 B5 Ce1 52.6(4) . .
B6 O15 B3 130.1(8) . .
B1 O14 B7 123.5(8) . .
B1 O14 Ce1 97.3(5) . .
B7 O14 Ce1 138.6(5) . .
B5 O13 B2 125.3(8) . .
B5 O13 Ce1 102.0(6) . .
B2 O13 Ce1 131.3(6) . .
B2 O12 B3 120.3(7) 4_566 .
B2 O12 B7 115.4(7) 4_566 4_565
B3 O12 B7 124.1(7) . 4_565
B5 O11 B3 120.3(8) 4_566 .
B5 O11 Ce1 135.1(6) 4_566 .
B3 O11 Ce1 100.3(5) . .
B4 O10 B6 128.4(9) . 3_566
B4 O9 B2 124.8(8) . .
B4 O8 B7 120.1(8) . 1_554
B1 O7 B2 120.1(8) . 4_666
B1 O7 Ce1 96.6(6) . .
B2 O7 Ce1 140.7(6) 4_666 .
B1 O5 B3 120.5(8) 4_565 .
B1 O5 Ce1 137.1(6) 4_565 .
B3 O5 Ce1 100.6(5) . .
B5 O3 B7 125.3(8) . 4_665
B5 O3 Ce1 93.1(5) . .
B7 O3 Ce1 140.7(5) 4_665 .

loop_
_geom_bond_atom_site_label_1
_geom_bond_atom_site_label_2
_geom_bond_distance
_geom_bond_site_symmetry_2
Ce1 O4 2.505(7) .
Ce1 O13 2.532(6) .
Ce1 O6 2.536(7) .
Ce1 O2 2.554(7) .
Ce1 O14 2.586(6) .
Ce1 O7 2.599(6) .
Ce1 O5 2.612(7) .
Ce1 O11 2.622(6) .
Ce1 O3 2.729(6) .
Ce1 B1 3.070(11) .
Ce1 B5 3.120(10) .
Ce1 I1 3.3759(11) .
B4 O9 1.354(13) .
B4 O10 1.364(13) .
B4 O8 1.373(13) .
B7 O8 1.440(12) 1_556
B7 O14 1.461(12) .
B7 O3 1.466(12) 4_566
B7 O12 1.530(12) 4_666
B3 O15 1.420(12) .
B3 O11 1.472(11) .
B3 O5 1.476(12) .
B3 O12 1.523(12) .
B2 O9 1.442(12) .
B2 O13 1.452(12) .
B2 O12 1.487(12) 4_665
B2 O7 1.492(13) 4_565
B1 O14 1.358(12) .
B1 O5 1.362(12) 4_666
B1 O7 1.362(12) .
B6 O1 1.369(14) .
B6 O15 1.374(14) .
B6 O10 1.376(13) 3_566
B5 O11 1.364(12) 4_665
B5 O3 1.369(12) .
B5 O13 1.371(12) .
O12 B2 1.487(12) 4_566
O12 B7 1.530(12) 4_565
O11 B5 1.364(12) 4_566
O10 B6 1.376(13) 3_566
O8 B7 1.440(12) 1_554
O7 B2 1.492(13) 4_666
O5 B1 1.362(12) 4_565
O3 B7 1.466(12) 4_665
